data_7131155
loop_
_publ_author_name
'Humphreys, Joshua'
'Malagreca, Ferdinando'
'Hume, Paul A.'
'Davies, E. Stephen'
'Argent, Stephen P.'
'Bradshaw, Tracey D.'
'Amabilino, David B.'

_publ_section_title
;
 Highly electron deficient diketopyrrolopyrroles.
;
_journal_issue 12
_journal_name_full 'Chemical communications (Cambridge, England)'
_journal_page_first 1613
_journal_page_last 1616
_journal_paper_doi 10.1039/d2cc06770f
_journal_volume 59
_journal_year 2023
_chemical_formula_moiety 'C30 H24 N4 O2, 2(C2 H3 N), 2(F6 P)'
_chemical_formula_sum 'C34 H30 F12 N6 O2 P2'
_chemical_formula_weight 844.58
_space_group_crystal_system monoclinic
_space_group_IT_number 14
_space_group_name_Hall '-P 2yn'
_space_group_name_H-M_alt 'P 1 21/n 1'
_atom_sites_solution_hydrogens mixed
_atom_sites_solution_primary dual
_atom_sites_solution_secondary difmap
_audit_creation_date 2021-02-16
_audit_creation_method
;
Olex2 1.3
(compiled 2020.11.12 svn.r5f609507 for OlexSys, GUI svn.r6257)
;
_audit_update_record
;
2022-03-18 deposited with the CCDC.	2023-01-03 downloaded from the CCDC.
;
_cell_angle_alpha 90
_cell_angle_beta 95.7893(6)
_cell_angle_gamma 90
_cell_formula_units_Z 2
_cell_length_a 6.56026(5)
_cell_length_b 13.16435(8)
_cell_length_c 21.40535(13)
_cell_measurement_reflns_used 28355
_cell_measurement_temperature 120(2)
_cell_measurement_theta_max 75.0510
_cell_measurement_theta_min 3.9240
_cell_volume 1839.17(2)
_computing_cell_refinement 'CrysAlisPro 1.171.40.67a (Rigaku OD, 2019)'
_computing_data_collection 'CrysAlisPro 1.171.40.67a (Rigaku OD, 2019)'
_computing_data_reduction 'CrysAlisPro 1.171.40.67a (Rigaku OD, 2019)'
_computing_molecular_graphics 'Olex2 1.3 (Dolomanov et al., 2009)'
_computing_publication_material 'Olex2 1.3 (Dolomanov et al., 2009)'
_computing_structure_refinement 'SHELXL 2018/3 (Sheldrick, 2015)'
_computing_structure_solution 'SHELXT 2018/2 (Sheldrick, 2018)'
_diffrn_ambient_environment 'N2 gas'
_diffrn_ambient_temperature 120(2)
_diffrn_crystal_treatment 'flash frozen in gaseous N2'
_diffrn_detector 'Hybrid Pixel Array Detector'
_diffrn_detector_area_resol_mean 5.8140
_diffrn_detector_type 'PILATUS3 R 200K Hybrid Pixel Array Detector'
_diffrn_measured_fraction_theta_full 0.999
_diffrn_measured_fraction_theta_max 0.991
_diffrn_measurement_details
;
List of Runs (angles in degrees, time in seconds):

  # Type    Start    End  Width  t~exp~   \w     \q     \k     \f   Frames
#--------------------------------------------------------------------------
  1  \w    -89.00  25.00   0.50    1.00    --    0.00 -57.00 -30.00  228
  2  \w    -89.00  23.00   0.50    1.00    --    0.00 -38.00  30.00  224
  3  \w    -33.00  33.00   0.50    1.00    --    0.00 -82.00-120.00  132
  4  \w     87.00 187.00   0.50    4.00    --   97.70  82.00-120.00  200
  5  \w     74.00 187.00   0.50    4.00    --   97.70  45.00-120.00  226
  6  \w      8.00 135.00   0.50    4.00    --   97.70 -15.00 -90.00  254
  7  \w      8.00 131.00   0.50    4.00    --   97.70 -82.00 150.00  246
  8  \w      8.00 124.00   0.50    4.00    --   97.70 -61.00 -60.00  232
  9  \w      8.00 124.00   0.50    4.00    --   97.70 -61.00 150.00  232
 10  \w     74.00 187.00   0.50    4.00    --   97.70  39.00  -5.29  226
 11  \w      8.00 131.00   0.50    4.00    --   97.70 -82.00  90.00  246
 12  \w      8.00 124.00   0.50    4.00    --   97.70 -61.00 -30.00  232
 13  \w     71.00 187.00   0.50    4.00    --   97.70  61.00  90.00  232
 14  \w      8.00 131.00   0.50    4.00    --   97.70 -82.00 -60.00  246
 15  \w      8.00 131.00   0.50    4.00    --   97.70 -82.00 -30.00  246
 16  \w     79.00 187.00   0.50    4.00    --   97.70  77.00  90.00  216
 17  \w      8.00 131.00   0.50    4.00    --   97.70 -82.00   0.00  246
 18  \w     73.00 187.00   0.50    4.00    --   97.70  30.00   0.00  228
 19  \w    -33.00  33.00   0.50    1.00    --    0.00 -82.00-150.00  132
 20  \w    -33.00  33.00   0.50    1.00    --    0.00 -82.00  30.00  132
 21  \w    -33.00  33.00   0.50    1.00    --    0.00 -82.00 150.00  132
 22  \w     74.00 187.00   0.50    4.00    --   97.70  45.00 -60.00  226
 23  \w     73.00 187.00   0.50    4.00    --   97.70  30.00-180.00  228
 24  \w     71.00 187.00   0.50    4.00    --   97.70  61.00  60.00  232
 25  \w     74.00 187.00   0.50    4.00    --   97.70  45.00 -90.00  226
 26  \w     74.00 187.00   0.50    4.00    --   97.70  45.00-150.00  226
 27  \w     71.00 151.00   0.50    4.00    --   97.70  61.00 120.00  160
 28  \w     74.00 187.00   0.50    4.00    --   97.70  45.00  30.00  226
;
_diffrn_measurement_device '\k-geometry diffractometer'
_diffrn_measurement_device_type 'XtalLAB PRO MM007, PILATUS3 R 200K'
_diffrn_measurement_method '\w scans'
_diffrn_measurement_specimen_support 'MiTeGen micromount'
_diffrn_orient_matrix_type 'CrysAlisPro convention (1999,Acta A55,543-557)'
_diffrn_orient_matrix_UB_11 0.0448139000
_diffrn_orient_matrix_UB_12 0.0068345000
_diffrn_orient_matrix_UB_13 0.0719335000
_diffrn_orient_matrix_UB_21 -0.0712913000
_diffrn_orient_matrix_UB_22 0.1115862000
_diffrn_orient_matrix_UB_23 -0.0020819000
_diffrn_orient_matrix_UB_31 -0.2204356000
_diffrn_orient_matrix_UB_32 -0.0346651000
_diffrn_orient_matrix_UB_33 0.0074582000
_diffrn_radiation_monochromator mirror
_diffrn_radiation_probe x-ray
_diffrn_radiation_type 'Cu K\a'
_diffrn_radiation_wavelength 1.54184
_diffrn_reflns_av_R_equivalents 0.0389
_diffrn_reflns_av_unetI/netI 0.0152
_diffrn_reflns_Laue_measured_fraction_full 0.999
_diffrn_reflns_Laue_measured_fraction_max 0.991
_diffrn_reflns_limit_h_max 7
_diffrn_reflns_limit_h_min -8
_diffrn_reflns_limit_k_max 16
_diffrn_reflns_limit_k_min -16
_diffrn_reflns_limit_l_max 26
_diffrn_reflns_limit_l_min -26
_diffrn_reflns_number 40002
_diffrn_reflns_point_group_measured_fraction_full 0.999
_diffrn_reflns_point_group_measured_fraction_max 0.991
_diffrn_reflns_theta_full 67.684
_diffrn_reflns_theta_max 75.326
_diffrn_reflns_theta_min 3.948
_diffrn_source 'rotating anode'
_diffrn_source_type 'MicroMax 007 HF'
_exptl_absorpt_coefficient_mu 2.007
_exptl_absorpt_correction_T_max 1.000
_exptl_absorpt_correction_T_min 0.620
_exptl_absorpt_correction_type gaussian
_exptl_absorpt_process_details
;
CrysAlisPro 1.171.40.67a (Rigaku Oxford Diffraction, 2019)
Numerical absorption correction based on gaussian integration over
			a multifaceted crystal model
Empirical absorption correction using spherical harmonics,
 implemented in SCALE3 ABSPACK scaling algorithm.
;
_exptl_crystal_colour 'reddish orange'
_exptl_crystal_colour_modifier reddish
_exptl_crystal_colour_primary orange
_exptl_crystal_density_diffrn 1.525
_exptl_crystal_description plank
_exptl_crystal_F_000 860
_exptl_crystal_recrystallization_method 'Re-crystallisation from solvent: acetonitrile'
_exptl_crystal_size_max 0.373
_exptl_crystal_size_mid 0.062
_exptl_crystal_size_min 0.037
_refine_diff_density_max 0.862
_refine_diff_density_min -0.456
_refine_diff_density_rms 0.056
_refine_ls_extinction_method none
_refine_ls_goodness_of_fit_ref 1.072
_refine_ls_hydrogen_treatment mixed
_refine_ls_matrix_type full
_refine_ls_number_parameters 257
_refine_ls_number_reflns 3779
_refine_ls_number_restraints 1
_refine_ls_restrained_S_all 1.072
_refine_ls_R_factor_all 0.0448
_refine_ls_R_factor_gt 0.0434
_refine_ls_shift/su_max 0.001
_refine_ls_shift/su_mean 0.000
_refine_ls_structure_factor_coef Fsqd
_refine_ls_weighting_details 'w=1/[\s^2^(Fo^2^)+(0.0566P)^2^+1.3347P] where P=(Fo^2^+2Fc^2^)/3'
_refine_ls_weighting_scheme calc
_refine_ls_wR_factor_gt 0.1149
_refine_ls_wR_factor_ref 0.1159
_reflns_Friedel_coverage 0.000
_reflns_number_gt 3581
_reflns_number_total 3779
_reflns_threshold_expression 'I > 2\s(I)'
_cod_data_source_file d2cc06770f2.cif
_cod_data_source_block 3-3-2PF6
_cod_depositor_comments 'Adding full bibliography for 7131154--7131156.cif.'
_cod_database_code 7131155
_nottingham_internal_coll_name DPPFMI
_nottingham_internal_coll_number 18960
_nottingham_internal_coll_client FM/DBA
_nottingham_internal_coll_type custom
_nottingham_internal_coll_frame_method '\w scans'
_nottingham_internal_coll_frame_time '1.00, 4.00'
_nottingham_internal_coll_frame_width 0.50
_nottingham_internal_coll_user pczspa
_nottingham_internal_coll_date 11/02/2021
_nottingham_internal_coll_location NOTTS
_nottingham_internal_coll_instrument 'XtalLAB PRO, A00000876'
_nottingham_internal_process_date 13/02/2021
_nottingham_internal_process_user pczspa
_nottingham_internal_solution_date 16/02/2021
_nottingham_internal_solution_user pczspa/pcxfm
_nottingham_internal_refinement_date 16/02/2021
_nottingham_internal_refinement_user pczspa/pcxfm
_nottingham_internal_validation_date 16/02/2021
_nottingham_internal_validation_user pczspa
_nottingham_internal_archive_date 16/02/2021
_shelx_shelxl_version_number 2018/3
_chemical_oxdiff_formula C30H24N4O2P2F6
_chemical_oxdiff_usercomment 'DPPFMI #18960 MM-751 FM/DBA fomblin on micromount'
_shelx_space_group_comment
;
The symmetry employed for this shelxl refinement is uniquely defined
by the following loop, which should always be used as a source of
symmetry information in preference to the above space-group names.
They are only intended as comments.
;
_reflns_odcompleteness_completeness 99.94
_reflns_odcompleteness_iscentric 1
_reflns_odcompleteness_theta 66.97
_olex2_refinement_description
;
1. Fixed Uiso
 At 1.2 times of:
  All C(H) groups, All C(H,H) groups, All N(H) groups
 At 1.5 times of:
  All C(H,H,H) groups
2. Restrained distances
 N1-H1
 0.88 with sigma of 0.02
3.a Secondary CH2 refined with riding coordinates:
 C12(H12A,H12B)
3.b Aromatic/amide H refined with riding coordinates:
 C7(H7), C9(H9), C10(H10), C11(H11), C14(H14), C15(H15), C16(H16), C17(H17),
 C18(H18)
3.c Idealised Me refined as rotating group:
 C23(H23A,H23B,H23C)
;
_olex2_exptl_crystal_mounting_method 'in fomblin film on a micromount'
_olex2_submission_special_instructions 'No special instructions were received'
_oxdiff_exptl_absorpt_empirical_details
;
Empirical correction (ABSPACK) includes:
- Absorption correction using spherical harmonics
- Frame scaling
;
_oxdiff_exptl_absorpt_empirical_full_max 3.614
_oxdiff_exptl_absorpt_empirical_full_min 0.642

loop_
_space_group_symop_operation_xyz
'x, y, z'
'-x+1/2, y+1/2, -z+1/2'
'-x, -y, -z'
'x-1/2, -y-1/2, z-1/2'

loop_
_atom_site_label
_atom_site_type_symbol
_atom_site_fract_x
_atom_site_fract_y
_atom_site_fract_z
_atom_site_U_iso_or_equiv
_atom_site_adp_type
_atom_site_occupancy
_atom_site_site_symmetry_order
_atom_site_calc_flag
_atom_site_refinement_flags_posn
_atom_site_refinement_flags_adp
_atom_site_refinement_flags_occupancy
_atom_site_disorder_assembly
_atom_site_disorder_group
N1 N 0.7688(2) 0.50689(11) 0.56406(7) 0.0254(3) Uani 1 1 d D . . . .
H1 H 0.884(3) 0.5134(16) 0.5882(9) 0.031 Uiso 1 1 d D U . . .
C2 C 0.7250(2) 0.43239(12) 0.51913(7) 0.0234(3) Uani 1 1 d . . . . .
C3 C 0.5376(2) 0.45454(12) 0.48742(7) 0.0240(3) Uani 1 1 d . . . . .
C4 C 0.6136(3) 0.58074(12) 0.56276(8) 0.0251(3) Uani 1 1 d . . . . .
O5 O 0.61890(19) 0.65490(9) 0.59721(6) 0.0308(3) Uani 1 1 d . . . . .
N6 N 0.9317(2) 0.19722(10) 0.45617(6) 0.0247(3) Uani 1 1 d . . . . .
C7 C 0.8068(2) 0.27598(12) 0.46550(7) 0.0243(3) Uani 1 1 d . . . . .
H7 H 0.677793 0.281429 0.441219 0.029 Uiso 1 1 calc R U . . .
C8 C 0.8658(2) 0.34902(12) 0.51040(7) 0.0236(3) Uani 1 1 d . . . . .
C9 C 1.0571(3) 0.33985(13) 0.54506(8) 0.0280(4) Uani 1 1 d . . . . .
H9 H 1.100167 0.388668 0.576328 0.034 Uiso 1 1 calc R U . . .
C10 C 1.1832(3) 0.25936(14) 0.53360(8) 0.0308(4) Uani 1 1 d . . . . .
H10 H 1.314681 0.253223 0.556345 0.037 Uiso 1 1 calc R U . . .
C11 C 1.1171(3) 0.18791(13) 0.48888(8) 0.0286(4) Uani 1 1 d . . . . .
H11 H 1.202596 0.131994 0.481171 0.034 Uiso 1 1 calc R U . . .
C12 C 0.8555(3) 0.11853(13) 0.40909(8) 0.0286(4) Uani 1 1 d . . . . .
H12A H 0.722877 0.091473 0.420080 0.034 Uiso 1 1 calc R U . . .
H12B H 0.954291 0.061545 0.410463 0.034 Uiso 1 1 calc R U . . .
C13 C 0.8279(3) 0.16189(13) 0.34361(8) 0.0293(4) Uani 1 1 d . . . . .
C14 C 0.9912(3) 0.20837(16) 0.31813(9) 0.0401(5) Uani 1 1 d . . . . .
H14 H 1.120456 0.213775 0.342263 0.048 Uiso 1 1 calc R U . . .
C15 C 0.9654(4) 0.24658(18) 0.25786(10) 0.0521(6) Uani 1 1 d . . . . .
H15 H 1.076785 0.278726 0.240653 0.063 Uiso 1 1 calc R U . . .
C16 C 0.7782(4) 0.23824(19) 0.22243(10) 0.0550(6) Uani 1 1 d . . . . .
H16 H 0.761160 0.264587 0.180915 0.066 Uiso 1 1 calc R U . . .
C17 C 0.6158(4) 0.1917(2) 0.24720(11) 0.0522(6) Uani 1 1 d . . . . .
H17 H 0.487372 0.185733 0.222692 0.063 Uiso 1 1 calc R U . . .
C18 C 0.6407(3) 0.15356(16) 0.30818(9) 0.0396(4) Uani 1 1 d . . . . .
H18 H 0.528883 0.121838 0.325402 0.048 Uiso 1 1 calc R U . . .
N21 N 1.1546(3) 0.53670(14) 0.64262(8) 0.0422(4) Uani 1 1 d . . . . .
C22 C 1.2890(4) 0.53723(16) 0.68009(10) 0.0443(5) Uani 1 1 d . . . . .
C23 C 1.4644(4) 0.5382(2) 0.72758(14) 0.0669(8) Uani 1 1 d . . . . .
H23A H 1.556364 0.594029 0.718949 0.100 Uiso 1 1 calc R U . . .
H23B H 1.537921 0.473551 0.726617 0.100 Uiso 1 1 calc R U . . .
H23C H 1.416799 0.547803 0.769135 0.100 Uiso 1 1 calc R U . . .
P31 P 0.65096(7) 0.09358(3) 0.60370(2) 0.02759(14) Uani 1 1 d . . . . .
F32 F 0.64330(17) 0.21379(8) 0.61495(6) 0.0402(3) Uani 1 1 d . . . . .
F33 F 0.88763(19) 0.10179(10) 0.59391(8) 0.0585(4) Uani 1 1 d . . . . .
F34 F 0.7032(2) 0.07494(11) 0.67636(6) 0.0537(4) Uani 1 1 d . . . . .
F35 F 0.65750(18) -0.02641(9) 0.59164(6) 0.0431(3) Uani 1 1 d . . . . .
F36 F 0.41218(17) 0.08570(8) 0.61184(6) 0.0402(3) Uani 1 1 d . . . . .
F37 F 0.5914(2) 0.11361(10) 0.53014(6) 0.0505(3) Uani 1 1 d . . . . .

loop_
_atom_site_aniso_label
_atom_site_aniso_U_11
_atom_site_aniso_U_22
_atom_site_aniso_U_33
_atom_site_aniso_U_23
_atom_site_aniso_U_13
_atom_site_aniso_U_12
N1 0.0218(7) 0.0251(7) 0.0280(7) -0.0037(5) -0.0043(5) 0.0037(5)
C2 0.0236(8) 0.0219(7) 0.0245(7) -0.0003(6) 0.0015(6) 0.0015(6)
C3 0.0234(8) 0.0219(8) 0.0262(8) -0.0022(6) 0.0004(6) 0.0029(6)
C4 0.0240(8) 0.0238(8) 0.0270(8) -0.0020(6) 0.0001(6) 0.0024(6)
O5 0.0299(6) 0.0279(6) 0.0330(6) -0.0087(5) -0.0040(5) 0.0037(5)
N6 0.0274(7) 0.0228(7) 0.0245(7) 0.0018(5) 0.0059(5) 0.0040(5)
C7 0.0243(8) 0.0243(8) 0.0246(7) 0.0020(6) 0.0029(6) 0.0040(6)
C8 0.0228(8) 0.0231(8) 0.0248(7) 0.0024(6) 0.0026(6) 0.0028(6)
C9 0.0276(8) 0.0288(8) 0.0271(8) 0.0006(6) 0.0003(6) 0.0042(7)
C10 0.0257(8) 0.0348(9) 0.0313(9) 0.0037(7) 0.0004(7) 0.0079(7)
C11 0.0276(8) 0.0287(8) 0.0302(8) 0.0039(7) 0.0064(7) 0.0084(7)
C12 0.0340(9) 0.0235(8) 0.0288(8) -0.0031(6) 0.0060(7) 0.0031(7)
C13 0.0364(9) 0.0249(8) 0.0276(8) -0.0043(6) 0.0089(7) 0.0003(7)
C14 0.0475(11) 0.0408(10) 0.0334(10) -0.0066(8) 0.0117(8) -0.0129(9)
C15 0.0733(16) 0.0498(13) 0.0363(11) -0.0043(9) 0.0203(11) -0.0241(12)
C16 0.0859(18) 0.0517(13) 0.0279(10) 0.0031(9) 0.0084(11) -0.0120(12)
C17 0.0588(14) 0.0613(15) 0.0350(11) 0.0052(10) -0.0029(10) -0.0046(11)
C18 0.0394(11) 0.0449(11) 0.0350(10) 0.0031(8) 0.0056(8) -0.0021(9)
N21 0.0403(9) 0.0435(10) 0.0395(9) -0.0039(7) -0.0124(7) -0.0011(7)
C22 0.0491(12) 0.0368(10) 0.0438(11) 0.0023(9) -0.0108(10) -0.0059(9)
C23 0.0671(17) 0.0620(16) 0.0631(16) 0.0174(13) -0.0358(14) -0.0172(13)
P31 0.0264(2) 0.0283(2) 0.0284(2) -0.00126(16) 0.00441(17) 0.00318(16)
F32 0.0393(6) 0.0299(6) 0.0509(7) -0.0036(5) 0.0025(5) 0.0019(5)
F33 0.0309(6) 0.0438(7) 0.1033(12) 0.0004(7) 0.0196(7) 0.0030(5)
F34 0.0690(9) 0.0557(8) 0.0330(6) 0.0033(5) -0.0111(6) 0.0106(7)
F35 0.0425(7) 0.0303(6) 0.0596(7) -0.0062(5) 0.0204(6) 0.0032(5)
F36 0.0302(6) 0.0365(6) 0.0548(7) 0.0059(5) 0.0081(5) 0.0047(4)
F37 0.0691(9) 0.0537(8) 0.0297(6) 0.0010(5) 0.0096(6) -0.0023(6)

loop_
_atom_type_symbol
_atom_type_description
_atom_type_scat_dispersion_real
_atom_type_scat_dispersion_imag
_atom_type_scat_source
C C 0.0181 0.0091 'International Tables Vol C Tables 4.2.6.8 and 6.1.1.4'
H H 0.0000 0.0000 'International Tables Vol C Tables 4.2.6.8 and 6.1.1.4'
F F 0.0727 0.0534 'International Tables Vol C Tables 4.2.6.8 and 6.1.1.4'
N N 0.0311 0.0180 'International Tables Vol C Tables 4.2.6.8 and 6.1.1.4'
O O 0.0492 0.0322 'International Tables Vol C Tables 4.2.6.8 and 6.1.1.4'
P P 0.2955 0.4335 'International Tables Vol C Tables 4.2.6.8 and 6.1.1.4'

loop_
_exptl_crystal_face_index_h
_exptl_crystal_face_index_k
_exptl_crystal_face_index_l
_exptl_crystal_face_perp_dist
0 -5 4 0.0211
0 5 -4 0.0161
0 1 5 0.0307
0 -1 -5 0.0257
-4 -2 5 0.1533
4 2 -5 0.1770

loop_
_geom_angle_atom_site_label_1
_geom_angle_atom_site_label_2
_geom_angle_atom_site_label_3
_geom_angle
_geom_angle_site_symmetry_1
_geom_angle_site_symmetry_3
_geom_angle_publ_flag
C2 N1 H1 125.9(14) . . ?
C2 N1 C4 112.17(13) . . ?
C4 N1 H1 121.6(14) . . ?
N1 C2 C8 122.18(14) . . ?
C3 C2 N1 107.79(14) . . ?
C3 C2 C8 130.02(15) . . ?
C2 C3 C3 108.61(17) . 3_666 ?
C2 C3 C4 143.33(15) . 3_666 ?
C3 C3 C4 108.06(17) 3_666 3_666 ?
N1 C4 C3 103.36(13) . 3_666 ?
O5 C4 N1 124.34(15) . . ?
O5 C4 C3 132.30(15) . 3_666 ?
C7 N6 C12 117.71(14) . . ?
C11 N6 C7 121.57(15) . . ?
C11 N6 C12 120.70(14) . . ?
N6 C7 H7 119.9 . . ?
N6 C7 C8 120.26(15) . . ?
C8 C7 H7 119.9 . . ?
C7 C8 C2 118.30(15) . . ?
C7 C8 C9 118.78(15) . . ?
C9 C8 C2 122.93(15) . . ?
C8 C9 H9 120.2 . . ?
C10 C9 C8 119.59(16) . . ?
C10 C9 H9 120.2 . . ?
C9 C10 H10 120.2 . . ?
C11 C10 C9 119.59(16) . . ?
C11 C10 H10 120.2 . . ?
N6 C11 C10 120.19(15) . . ?
N6 C11 H11 119.9 . . ?
C10 C11 H11 119.9 . . ?
N6 C12 H12A 109.3 . . ?
N6 C12 H12B 109.3 . . ?
N6 C12 C13 111.40(14) . . ?
H12A C12 H12B 108.0 . . ?
C13 C12 H12A 109.3 . . ?
C13 C12 H12B 109.3 . . ?
C14 C13 C12 120.39(17) . . ?
C18 C13 C12 119.81(16) . . ?
C18 C13 C14 119.78(18) . . ?
C13 C14 H14 120.0 . . ?
C15 C14 C13 120.0(2) . . ?
C15 C14 H14 120.0 . . ?
C14 C15 H15 119.9 . . ?
C14 C15 C16 120.2(2) . . ?
C16 C15 H15 119.9 . . ?
C15 C16 H16 119.9 . . ?
C17 C16 C15 120.2(2) . . ?
C17 C16 H16 119.9 . . ?
C16 C17 H17 120.1 . . ?
C16 C17 C18 119.9(2) . . ?
C18 C17 H17 120.1 . . ?
C13 C18 C17 120.0(2) . . ?
C13 C18 H18 120.0 . . ?
C17 C18 H18 120.0 . . ?
N21 C22 C23 179.1(3) . . ?
C22 C23 H23A 109.5 . . ?
C22 C23 H23B 109.5 . . ?
C22 C23 H23C 109.5 . . ?
H23A C23 H23B 109.5 . . ?
H23A C23 H23C 109.5 . . ?
H23B C23 H23C 109.5 . . ?
F32 P31 F37 88.69(7) . . ?
F33 P31 F32 89.92(7) . . ?
F33 P31 F35 90.19(7) . . ?
F33 P31 F36 178.68(8) . . ?
F33 P31 F37 90.21(8) . . ?
F34 P31 F32 90.71(7) . . ?
F34 P31 F33 91.29(9) . . ?
F34 P31 F35 89.93(7) . . ?
F34 P31 F36 90.02(8) . . ?
F34 P31 F37 178.38(8) . . ?
F35 P31 F32 179.34(7) . . ?
F35 P31 F37 90.67(7) . . ?
F36 P31 F32 90.10(6) . . ?
F36 P31 F35 89.77(6) . . ?
F36 P31 F37 88.47(7) . . ?

loop_
_geom_bond_atom_site_label_1
_geom_bond_atom_site_label_2
_geom_bond_distance
_geom_bond_site_symmetry_2
_geom_bond_publ_flag
N1 H1 0.875(15) . ?
N1 C2 1.383(2) . ?
N1 C4 1.406(2) . ?
C2 C3 1.374(2) . ?
C2 C8 1.459(2) . ?
C3 C3 1.421(3) 3_666 ?
C3 C4 1.462(2) 3_666 ?
C4 O5 1.222(2) . ?
N6 C7 1.349(2) . ?
N6 C11 1.346(2) . ?
N6 C12 1.496(2) . ?
C7 H7 0.9500 . ?
C7 C8 1.387(2) . ?
C8 C9 1.397(2) . ?
C9 H9 0.9500 . ?
C9 C10 1.382(2) . ?
C10 H10 0.9500 . ?
C10 C11 1.380(3) . ?
C11 H11 0.9500 . ?
C12 H12A 0.9900 . ?
C12 H12B 0.9900 . ?
C12 C13 1.507(2) . ?
C13 C14 1.392(3) . ?
C13 C18 1.381(3) . ?
C14 H14 0.9500 . ?
C14 C15 1.379(3) . ?
C15 H15 0.9500 . ?
C15 C16 1.381(4) . ?
C16 H16 0.9500 . ?
C16 C17 1.380(4) . ?
C17 H17 0.9500 . ?
C17 C18 1.393(3) . ?
C18 H18 0.9500 . ?
N21 C22 1.131(3) . ?
C22 C23 1.456(3) . ?
C23 H23A 0.9800 . ?
C23 H23B 0.9800 . ?
C23 H23C 0.9800 . ?
P31 F32 1.6022(12) . ?
P31 F33 1.5912(13) . ?
P31 F34 1.5777(12) . ?
P31 F35 1.6019(12) . ?
P31 F36 1.5969(12) . ?
P31 F37 1.6054(13) . ?

loop_
_geom_hbond_atom_site_label_D
_geom_hbond_atom_site_label_H
_geom_hbond_atom_site_label_A
_geom_hbond_distance_DH
_geom_hbond_distance_HA
_geom_hbond_distance_DA
_geom_hbond_angle_DHA
_geom_hbond_site_symmetry_A
_geom_hbond_publ_flag
N1 H1 N21 0.875(15) 2.046(16) 2.920(2) 177(2) . yes

loop_
_geom_torsion_atom_site_label_1
_geom_torsion_atom_site_label_2
_geom_torsion_atom_site_label_3
_geom_torsion_atom_site_label_4
_geom_torsion
_geom_torsion_site_symmetry_1
_geom_torsion_site_symmetry_2
_geom_torsion_site_symmetry_3
_geom_torsion_site_symmetry_4
_geom_torsion_publ_flag
N1 C2 C3 C3 0.5(2) . . . 3_666 ?
N1 C2 C3 C4 -179.6(2) . . . 3_666 ?
N1 C2 C8 C7 178.08(15) . . . . ?
N1 C2 C8 C9 -2.1(3) . . . . ?
C2 N1 C4 C3 0.74(18) . . . 3_666 ?
C2 N1 C4 O5 -178.76(16) . . . . ?
C2 C8 C9 C10 -179.22(16) . . . . ?
C3 C2 C8 C7 -2.9(3) . . . . ?
C3 C2 C8 C9 176.87(17) . . . . ?
C4 N1 C2 C3 -0.78(19) . . . . ?
C4 N1 C2 C8 178.41(15) . . . . ?
N6 C7 C8 C2 -179.56(14) . . . . ?
N6 C7 C8 C9 0.6(2) . . . . ?
N6 C12 C13 C14 56.5(2) . . . . ?
N6 C12 C13 C18 -124.87(18) . . . . ?
C7 N6 C11 C10 0.5(2) . . . . ?
C7 N6 C12 C13 65.58(19) . . . . ?
C7 C8 C9 C10 0.6(2) . . . . ?
C8 C2 C3 C3 -178.63(18) . . . 3_666 ?
C8 C2 C3 C4 1.3(4) . . . 3_666 ?
C8 C9 C10 C11 -1.3(3) . . . . ?
C9 C10 C11 N6 0.7(3) . . . . ?
C11 N6 C7 C8 -1.2(2) . . . . ?
C11 N6 C12 C13 -115.87(17) . . . . ?
C12 N6 C7 C8 177.35(14) . . . . ?
C12 N6 C11 C10 -177.99(16) . . . . ?
C12 C13 C14 C15 179.09(19) . . . . ?
C12 C13 C18 C17 -178.70(19) . . . . ?
C13 C14 C15 C16 -0.5(3) . . . . ?
C14 C13 C18 C17 -0.1(3) . . . . ?
C14 C15 C16 C17 0.1(4) . . . . ?
C15 C16 C17 C18 0.3(4) . . . . ?
C16 C17 C18 C13 -0.3(4) . . . . ?
C18 C13 C14 C15 0.5(3) . . . . ?

loop_
_exptl_oxdiff_crystal_face_indexfrac_h
_exptl_oxdiff_crystal_face_indexfrac_k
_exptl_oxdiff_crystal_face_indexfrac_l
_exptl_oxdiff_crystal_face_x
_exptl_oxdiff_crystal_face_y
_exptl_oxdiff_crystal_face_z
-0.0004 -5.0057 3.9737 0.2516 -0.5668 0.2032
0.0004 5.0057 -3.9737 -0.2516 0.5668 -0.2032
0.0018 0.9898 5.0002 0.3665 0.0999 0.0026
-0.0018 -0.9898 -5.0002 -0.3665 -0.0999 -0.0026
-3.9995 -1.9902 4.9765 0.1651 0.0527 0.9877
3.9995 1.9902 -4.9765 -0.1651 -0.0527 -0.9877
